data_7001628
loop_
_publ_author_name
'Krummenacher, Ivo'
'Fern\'andez, Ignacio'
'R\"uegger, Heinz'
'Weigend, Florian'
'Breher, Frank'

_publ_section_title
;
 Neutral and cationic main group element cages of germanium(ii) with
 pyrazolyl ligands: solid state structures, DFT calculations and
 advanced solution NMR investigations
;
_journal_issue 27
_journal_name_full 'Dalton Transactions'
_journal_page_first 5335
_journal_page_last 5347
_journal_paper_doi 10.1039/b901711a
_journal_year 2009
_chemical_formula_moiety 'C15 H12 F9 Ge2 N6, C F3 O3 S'
_chemical_formula_sum 'C16 H12 F12 Ge2 N6 O3 S'
_chemical_formula_weight 741.56
_chemical_name_systematic
;
?
;
_space_group_IT_number 14
_symmetry_cell_setting monoclinic
_symmetry_space_group_name_Hall '-P 2yn'
_symmetry_space_group_name_H-M 'P 1 21/n 1'
_atom_sites_solution_hydrogens geom
_atom_sites_solution_primary direct
_atom_sites_solution_secondary difmap
_audit_creation_method SHELXL-97
_cell_angle_alpha 90.00
_cell_angle_beta 96.056(1)
_cell_angle_gamma 90.00
_cell_formula_units_Z 8
_cell_length_a 8.7923(5)
_cell_length_b 14.6965(8)
_cell_length_c 40.138(2)
_cell_measurement_reflns_used 32897
_cell_measurement_temperature 150(2)
_cell_measurement_theta_max 24.75
_cell_measurement_theta_min 2.04
_cell_volume 5157.5(5)
_computing_cell_refinement 'Bruker SMART'
_computing_data_collection 'Bruker SMART'
_computing_data_reduction 'Bruker SAINT'
_computing_molecular_graphics 'Bruker SHELXTL'
_computing_publication_material 'Bruker SHELXTL'
_computing_structure_refinement 'Bruker SHELXTL'
_computing_structure_solution 'Bruker SHELXTL'
_diffrn_ambient_temperature 150(2)
_diffrn_measured_fraction_theta_full 0.996
_diffrn_measured_fraction_theta_max 0.996
_diffrn_measurement_device_type 'Bruker Apex with CCD'
_diffrn_measurement_method 'phi and omega scans'
_diffrn_radiation_monochromator graphite
_diffrn_radiation_source 'fine-focus sealed tube'
_diffrn_radiation_type MoK\a
_diffrn_radiation_wavelength 0.71073
_diffrn_reflns_av_R_equivalents 0.0229
_diffrn_reflns_av_sigmaI/netI 0.0232
_diffrn_reflns_limit_h_max 9
_diffrn_reflns_limit_h_min -10
_diffrn_reflns_limit_k_max 17
_diffrn_reflns_limit_k_min -17
_diffrn_reflns_limit_l_max 47
_diffrn_reflns_limit_l_min -47
_diffrn_reflns_number 32897
_diffrn_reflns_theta_full 24.75
_diffrn_reflns_theta_max 24.75
_diffrn_reflns_theta_min 2.04
_exptl_absorpt_coefficient_mu 2.531
_exptl_absorpt_correction_T_max 0.4712
_exptl_absorpt_correction_T_min 0.4712
_exptl_absorpt_correction_type empirical
_exptl_absorpt_process_details 'Blessing, 1995'
_exptl_crystal_colour colorless
_exptl_crystal_density_diffrn 1.910
_exptl_crystal_density_method 'not measured'
_exptl_crystal_description 'irregular shaped crystal'
_exptl_crystal_F_000 2896
_exptl_crystal_size_max 0.35
_exptl_crystal_size_mid 0.35
_exptl_crystal_size_min 0.35
_refine_diff_density_max 0.669
_refine_diff_density_min -0.759
_refine_diff_density_rms 0.078
_refine_ls_extinction_method none
_refine_ls_goodness_of_fit_ref 1.172
_refine_ls_hydrogen_treatment constr
_refine_ls_matrix_type full
_refine_ls_number_parameters 799
_refine_ls_number_reflns 8798
_refine_ls_number_restraints 38
_refine_ls_restrained_S_all 1.178
_refine_ls_R_factor_all 0.0498
_refine_ls_R_factor_gt 0.0441
_refine_ls_shift/su_max 0.001
_refine_ls_shift/su_mean 0.000
_refine_ls_structure_factor_coef Fsqd
_refine_ls_weighting_details 'calc w=1/[\s^2^(Fo^2^)+(0.0248P)^2^+16.5127P] where P=(Fo^2^+2Fc^2^)/3'
_refine_ls_weighting_scheme calc
_refine_ls_wR_factor_gt 0.1005
_refine_ls_wR_factor_ref 0.1028
_reflns_number_gt 7906
_reflns_number_total 8798
_reflns_threshold_expression >2sigma(I)
_cod_data_source_file b901711a.txt
_cod_data_source_block Ge2MeCF3cat
_cod_original_cell_volume 5157.6(5)
_cod_original_sg_symbol_H-M P21/n
_cod_database_code 7001628

loop_
_symmetry_equiv_pos_as_xyz
'x, y, z'
'-x+1/2, y+1/2, -z+1/2'
'-x, -y, -z'
'x-1/2, -y-1/2, z-1/2'

loop_
_atom_site_label
_atom_site_type_symbol
_atom_site_fract_x
_atom_site_fract_y
_atom_site_fract_z
_atom_site_U_iso_or_equiv
_atom_site_adp_type
_atom_site_occupancy
_atom_site_symmetry_multiplicity
_atom_site_calc_flag
_atom_site_refinement_flags
_atom_site_disorder_assembly
_atom_site_disorder_group
Ge1 Ge 0.75541(5) 0.13731(3) 0.057047(11) 0.02884(12) Uani 1 1 d . . .
Ge2 Ge 1.15984(5) 0.21055(3) 0.068978(12) 0.03088(12) Uani 1 1 d . . .
Ge3 Ge 0.31604(6) 0.70459(4) 0.125052(13) 0.04048(14) Uani 1 1 d . . .
Ge4 Ge 0.32327(7) 0.62940(4) 0.213475(15) 0.05238(17) Uani 1 1 d . . .
S2 S 0.13778(14) 0.97074(8) 0.13734(3) 0.0376(3) Uani 1 1 d . . .
N5 N 0.8648(4) 0.1841(2) 0.09908(9) 0.0282(8) Uani 1 1 d . . .
F11 F 0.7149(3) -0.0923(2) 0.06446(7) 0.0501(7) Uani 1 1 d . . .
N2 N 1.0833(4) 0.0825(2) 0.05529(8) 0.0272(8) Uani 1 1 d . . .
N6 N 1.0149(4) 0.2102(2) 0.10365(9) 0.0290(8) Uani 1 1 d . . .
N11 N 0.4319(5) 0.7387(3) 0.19768(10) 0.0412(10) Uani 1 1 d . . .
N4 N 0.9983(4) 0.2588(2) 0.03377(9) 0.0291(8) Uani 1 1 d . . .
N1 N 0.9330(4) 0.0574(2) 0.04974(8) 0.0268(7) Uani 1 1 d . . .
N8 N 0.3968(5) 0.5832(3) 0.14389(10) 0.0392(9) Uani 1 1 d . . .
F12 F 0.6822(3) -0.0408(2) 0.01503(7) 0.0576(8) Uani 1 1 d . . .
N7 N 0.3991(4) 0.5567(3) 0.17681(10) 0.0388(9) Uani 1 1 d . . .
F22 F 0.5301(4) 0.2837(3) 0.02064(10) 0.0841(12) Uani 1 1 d . . .
C21 C 0.7786(5) 0.2823(3) 0.00478(12) 0.0369(10) Uani 1 1 d . . .
N3 N 0.8471(4) 0.2351(2) 0.03092(9) 0.0321(8) Uani 1 1 d . . .
O5 O 0.2072(4) 0.8855(2) 0.12926(9) 0.0483(9) Uani 1 1 d . . .
N12 N 0.4424(5) 0.7607(3) 0.16502(9) 0.0374(9) Uani 1 1 d . . .
C33 C 1.0529(5) 0.2286(3) 0.13624(11) 0.0348(10) Uani 1 1 d . . .
C11 C 0.9305(5) -0.0320(3) 0.04296(10) 0.0297(9) Uani 1 1 d . . .
F31 F 0.5528(4) 0.2198(3) 0.11486(11) 0.0754(11) Uani 1 1 d . . .
O6 O 0.2320(4) 1.0487(2) 0.13346(9) 0.0511(9) Uani 1 1 d . . .
F32 F 0.6116(4) 0.0822(2) 0.12435(10) 0.0708(10) Uani 1 1 d . . .
F41 F 0.5707(4) 0.4652(2) 0.23491(9) 0.0702(10) Uani 1 1 d . . .
F10 F 0.8065(4) -0.1642(2) 0.02485(12) 0.0894(14) Uani 1 1 d . . .
C10 C 0.7840(5) -0.0827(3) 0.03698(12) 0.0387(11) Uani 1 1 d . . .
C13 C 1.1709(5) 0.0096(3) 0.05218(10) 0.0296(9) Uani 1 1 d . . .
C31 C 0.8117(5) 0.1875(3) 0.12920(12) 0.0369(11) Uani 1 1 d . . .
C12 C 1.0775(5) -0.0647(3) 0.04390(11) 0.0329(10) Uani 1 1 d . . .
H12 H 1.1083 -0.1252 0.0398 0.039 Uiso 1 1 calc R . .
F5 F 0.0723(5) 1.0363(3) 0.19497(8) 0.0848(13) Uani 1 1 d . . .
F30 F 0.6220(5) 0.1779(4) 0.16464(10) 0.1064(17) Uani 1 1 d . . .
C32 C 0.9252(6) 0.2156(3) 0.15281(12) 0.0438(12) Uani 1 1 d . . .
H32 H 0.9176 0.2244 0.1760 0.053 Uiso 1 1 calc R . .
F42 F 0.3481(4) 0.4099(3) 0.22387(10) 0.0828(12) Uani 1 1 d . . .
C20 C 0.6109(6) 0.2738(4) -0.00549(15) 0.0536(14) Uani 1 1 d . . .
C14 C 1.3427(5) 0.0138(4) 0.05895(12) 0.0396(11) Uani 1 1 d . . .
H14A H 1.3806 0.0676 0.0480 0.059 Uiso 1 1 calc R . .
H14B H 1.3874 -0.0411 0.0502 0.059 Uiso 1 1 calc R . .
H14C H 1.3718 0.0178 0.0832 0.059 Uiso 1 1 calc R . .
C34 C 1.2092(6) 0.2588(3) 0.14993(13) 0.0444(12) Uani 1 1 d . . .
H34A H 1.2680 0.2062 0.1592 0.067 Uiso 1 1 calc R . .
H34B H 1.2011 0.3038 0.1677 0.067 Uiso 1 1 calc R . .
H34C H 1.2612 0.2861 0.1320 0.067 Uiso 1 1 calc R . .
F6 F 0.2670(6) 0.9508(3) 0.19866(9) 0.1008(16) Uani 1 1 d . . .
C30 C 0.6499(6) 0.1656(4) 0.13352(14) 0.0508(14) Uani 1 1 d . . .
F40 F 0.5387(5) 0.3406(2) 0.20704(10) 0.0857(12) Uani 1 1 d . . .
N9 N 0.1382(5) 0.6629(3) 0.18304(13) 0.0542(12) Uani 1 1 d . . .
C61 C 0.5272(6) 0.7954(4) 0.21606(13) 0.0490(13) Uani 1 1 d . . .
C41 C 0.4619(5) 0.4726(3) 0.17902(13) 0.0402(11) Uani 1 1 d . . .
N10 N 0.1363(5) 0.6942(3) 0.15075(12) 0.0471(11) Uani 1 1 d . . .
C24 C 1.1722(5) 0.3619(3) 0.00618(14) 0.0443(12) Uani 1 1 d . . .
H24A H 1.2485 0.3379 0.0235 0.066 Uiso 1 1 calc R . .
H24B H 1.1647 0.4281 0.0086 0.066 Uiso 1 1 calc R . .
H24C H 1.2030 0.3475 -0.0160 0.066 Uiso 1 1 calc R . .
F20 F 0.5625(4) 0.3361(3) -0.02718(12) 0.1027(16) Uani 1 1 d . . .
C62 C 0.5983(7) 0.8533(4) 0.19625(14) 0.0523(14) Uani 1 1 d . . .
H62 H 0.6707 0.8994 0.2031 0.063 Uiso 1 1 calc R . .
C23 C 1.0212(5) 0.3198(3) 0.00978(11) 0.0347(10) Uani 1 1 d . . .
F4 F 0.0451(6) 0.8914(3) 0.18995(10) 0.1052(16) Uani 1 1 d . . .
C63 C 0.5412(6) 0.8299(3) 0.16364(13) 0.0424(12) Uani 1 1 d . . .
C999 C 0.1309(8) 0.9624(4) 0.18253(14) 0.0646(17) Uani 1 1 d . . .
F21 F 0.5713(4) 0.1934(3) -0.01784(12) 0.0912(13) Uani 1 1 d . . .
C53 C -0.0089(6) 0.7114(4) 0.13834(19) 0.0645(18) Uani 1 1 d . . .
C42 C 0.5004(6) 0.4464(3) 0.14860(14) 0.0447(12) Uani 1 1 d . . .
H42 H 0.5471 0.3907 0.1434 0.054 Uiso 1 1 calc R . .
C50 C -0.0460(11) 0.6303(6) 0.2240(3) 0.117(4) Uani 1 1 d . . .
C22 C 0.8824(6) 0.3360(3) -0.00927(12) 0.0404(11) Uani 1 1 d . . .
H22 H 0.8636 0.3756 -0.0280 0.048 Uiso 1 1 calc R . .
O4 O -0.0192(4) 0.9810(2) 0.12460(9) 0.0501(9) Uani 1 1 d . . .
C43 C 0.4584(6) 0.5169(3) 0.12670(13) 0.0441(12) Uani 1 1 d . . .
C54 C -0.0518(7) 0.7459(4) 0.1037(2) 0.078(2) Uani 1 1 d . . .
H54A H -0.0396 0.8122 0.1034 0.117 Uiso 1 1 calc R . .
H54B H -0.1586 0.7302 0.0966 0.117 Uiso 1 1 calc R . .
H54C H 0.0145 0.7181 0.0884 0.117 Uiso 1 1 calc R . .
C51 C -0.0098(8) 0.6607(4) 0.1898(2) 0.081(2) Uani 1 1 d . . .
C40 C 0.4795(7) 0.4223(4) 0.21101(15) 0.0536(14) Uani 1 1 d . . .
C44 C 0.4730(8) 0.5240(4) 0.08990(14) 0.0658(17) Uani 1 1 d . . .
H44A H 0.3712 0.5311 0.0776 0.099 Uiso 1 1 calc R . .
H44B H 0.5211 0.4687 0.0823 0.099 Uiso 1 1 calc R . .
H44C H 0.5362 0.5769 0.0857 0.099 Uiso 1 1 calc R . .
F60 F 0.4118(5) 0.7955(3) 0.26615(9) 0.0896(13) Uani 1 1 d . . .
F62 F 0.6070(6) 0.7136(3) 0.26486(8) 0.1041(17) Uani 1 1 d . . .
F61 F 0.6292(6) 0.8580(4) 0.26661(10) 0.1138(17) Uani 1 1 d . . .
F52 F 0.0050(6) 0.5478(3) 0.23119(14) 0.1180(19) Uani 1 1 d . . .
C64 C 0.5775(7) 0.8712(4) 0.13147(15) 0.0586(15) Uani 1 1 d . . .
H64A H 0.5688 0.8247 0.1139 0.088 Uiso 1 1 calc R . .
H64B H 0.6820 0.8953 0.1342 0.088 Uiso 1 1 calc R . .
H64C H 0.5054 0.9207 0.1252 0.088 Uiso 1 1 calc R . .
F50 F -0.2046(6) 0.6210(5) 0.2209(2) 0.171(3) Uani 1 1 d . . .
F51 F -0.0032(10) 0.6827(4) 0.24748(17) 0.165(3) Uani 1 1 d . . .
C60 C 0.5419(9) 0.7908(5) 0.25320(15) 0.0693(18) Uani 1 1 d . . .
C52 C -0.1026(7) 0.6911(4) 0.1629(2) 0.092(3) Uani 1 1 d . . .
H52 H -0.2107 0.6973 0.1613 0.110 Uiso 1 1 calc R . .
O1 O 1.1311(9) 0.3995(5) 0.0862(2) 0.037(4) Uani 0.581(6) 1 d PD A 1
O1' O 1.1434(14) 0.3922(8) 0.0843(3) 0.062(7) Uani 0.419(6) 1 d PD A 2
O2 O 1.1034(11) 0.5642(5) 0.0874(2) 0.059(4) Uani 0.581(6) 1 d PD A 1
O2' O 1.1258(13) 0.5582(7) 0.0833(3) 0.057(5) Uani 0.419(6) 1 d PD A 2
S1 S 1.0262(4) 0.47553(19) 0.08365(9) 0.0544(9) Uani 0.581(6) 1 d PD A 1
S1' S 1.0831(5) 0.4735(2) 0.09850(11) 0.0376(10) Uani 0.419(6) 1 d PD A 2
F1 F 1.0227(9) 0.4689(6) 0.14834(16) 0.113(4) Uani 0.581(6) 1 d PD A 1
F1' F 0.8465(13) 0.4646(10) 0.0528(2) 0.099(5) Uani 0.419(6) 1 d PD A 2
C888 C 0.9250(9) 0.4685(5) 0.1212(2) 0.073(4) Uani 0.581(6) 1 d PD A 1
C88' C 0.8773(10) 0.4657(6) 0.0857(3) 0.058(4) Uani 0.419(6) 1 d PD A 2
O3 O 0.9069(11) 0.4733(8) 0.05598(19) 0.117(6) Uani 0.581(6) 1 d PD A 1
O3' O 1.0927(9) 0.4748(6) 0.13477(15) 0.049(2) Uani 0.419(6) 1 d PD A 2
F3 F 0.8468(10) 0.3921(5) 0.1203(3) 0.163(8) Uani 0.581(6) 1 d PD A 1
F3' F 0.8178(11) 0.3920(6) 0.0977(3) 0.087(5) Uani 0.419(6) 1 d PD A 2
F2 F 0.8301(7) 0.5380(4) 0.1230(2) 0.077(2) Uani 0.581(6) 1 d PD A 1
F2' F 0.8039(8) 0.5374(5) 0.0970(3) 0.076(3) Uani 0.419(6) 1 d PD A 2

loop_
_atom_site_aniso_label
_atom_site_aniso_U_11
_atom_site_aniso_U_22
_atom_site_aniso_U_33
_atom_site_aniso_U_23
_atom_site_aniso_U_13
_atom_site_aniso_U_12
Ge1 0.0207(2) 0.0316(2) 0.0337(2) -0.00137(19) 0.00066(18) -0.00113(18)
Ge2 0.0211(2) 0.0339(3) 0.0368(3) -0.0007(2) -0.00096(18) -0.00161(19)
Ge3 0.0440(3) 0.0385(3) 0.0381(3) 0.0093(2) 0.0007(2) 0.0076(2)
Ge4 0.0700(4) 0.0435(3) 0.0478(3) 0.0181(3) 0.0260(3) 0.0146(3)
S2 0.0496(7) 0.0320(6) 0.0315(6) 0.0036(5) 0.0049(5) 0.0116(5)
N5 0.0235(18) 0.0261(18) 0.035(2) -0.0029(15) 0.0018(15) -0.0003(14)
F11 0.0414(16) 0.066(2) 0.0439(16) 0.0129(14) 0.0101(13) -0.0129(14)
N2 0.0224(18) 0.0302(19) 0.0282(18) -0.0003(15) -0.0003(14) -0.0009(15)
N6 0.0238(18) 0.0277(18) 0.035(2) -0.0027(15) 0.0010(15) 0.0007(15)
N11 0.054(3) 0.037(2) 0.034(2) 0.0085(18) 0.0090(19) 0.0105(19)
N4 0.0211(18) 0.0301(19) 0.036(2) 0.0033(16) 0.0011(15) -0.0002(15)
N1 0.0235(18) 0.0305(19) 0.0260(18) -0.0007(15) 0.0005(14) -0.0004(15)
N8 0.042(2) 0.035(2) 0.040(2) 0.0060(18) 0.0023(18) 0.0081(18)
F12 0.0467(17) 0.083(2) 0.0403(16) 0.0092(16) -0.0097(14) -0.0213(16)
N7 0.039(2) 0.033(2) 0.045(2) 0.0092(18) 0.0044(18) 0.0064(17)
F22 0.0348(17) 0.129(4) 0.089(3) 0.023(3) 0.0109(18) 0.022(2)
C21 0.036(3) 0.035(2) 0.039(3) 0.005(2) -0.001(2) 0.005(2)
N3 0.0237(18) 0.035(2) 0.037(2) 0.0026(16) -0.0013(15) 0.0003(15)
O5 0.060(2) 0.0344(18) 0.050(2) 0.0026(15) 0.0069(17) 0.0173(16)
N12 0.047(2) 0.033(2) 0.032(2) 0.0093(17) 0.0036(17) 0.0066(18)
C33 0.042(3) 0.027(2) 0.035(2) -0.0036(19) -0.003(2) 0.0031(19)
C11 0.033(2) 0.030(2) 0.026(2) -0.0031(18) 0.0048(18) -0.0014(18)
F31 0.0382(18) 0.075(2) 0.115(3) -0.003(2) 0.0156(19) 0.0108(17)
O6 0.063(2) 0.040(2) 0.050(2) -0.0039(16) 0.0058(18) 0.0024(17)
F32 0.055(2) 0.060(2) 0.100(3) -0.012(2) 0.0219(19) -0.0234(17)
F41 0.081(2) 0.062(2) 0.064(2) 0.0172(18) -0.0099(19) -0.0016(19)
F10 0.060(2) 0.050(2) 0.164(4) -0.058(2) 0.037(2) -0.0192(17)
C10 0.038(3) 0.040(3) 0.040(3) -0.006(2) 0.012(2) -0.005(2)
C13 0.029(2) 0.037(2) 0.023(2) 0.0042(18) 0.0028(17) 0.0049(19)
C31 0.040(3) 0.034(2) 0.038(3) -0.008(2) 0.008(2) -0.002(2)
C12 0.037(2) 0.031(2) 0.032(2) -0.0007(19) 0.0095(19) 0.0046(19)
F5 0.130(3) 0.082(3) 0.0443(19) -0.0016(18) 0.019(2) 0.048(2)
F30 0.071(3) 0.194(5) 0.061(2) -0.041(3) 0.039(2) -0.040(3)
C32 0.049(3) 0.048(3) 0.035(3) -0.011(2) 0.006(2) -0.003(2)
F42 0.079(3) 0.078(3) 0.094(3) 0.041(2) 0.021(2) -0.010(2)
C20 0.037(3) 0.065(4) 0.056(3) 0.017(3) -0.007(3) 0.007(3)
C14 0.028(2) 0.055(3) 0.036(3) 0.004(2) 0.0039(19) 0.009(2)
C34 0.046(3) 0.041(3) 0.043(3) -0.006(2) -0.011(2) -0.005(2)
F6 0.125(4) 0.131(4) 0.0404(19) 0.001(2) -0.021(2) 0.061(3)
C30 0.042(3) 0.063(4) 0.050(3) -0.016(3) 0.019(3) -0.008(3)
F40 0.122(3) 0.043(2) 0.090(3) 0.0199(19) -0.002(2) 0.021(2)
N9 0.049(3) 0.039(2) 0.079(3) 0.015(2) 0.028(2) 0.008(2)
C61 0.057(3) 0.048(3) 0.041(3) 0.002(2) 0.002(2) 0.021(3)
C41 0.032(2) 0.032(3) 0.055(3) 0.009(2) -0.001(2) 0.000(2)
N10 0.040(2) 0.033(2) 0.068(3) 0.013(2) 0.008(2) 0.0072(18)
C24 0.038(3) 0.037(3) 0.059(3) 0.008(2) 0.014(2) -0.002(2)
F20 0.051(2) 0.132(4) 0.118(3) 0.078(3) -0.026(2) 0.005(2)
C62 0.056(3) 0.042(3) 0.057(3) 0.003(3) -0.005(3) 0.004(3)
C23 0.035(2) 0.030(2) 0.039(3) 0.001(2) 0.004(2) 0.0035(19)
F4 0.167(5) 0.089(3) 0.068(3) 0.023(2) 0.050(3) -0.001(3)
C63 0.045(3) 0.035(3) 0.046(3) 0.010(2) -0.001(2) 0.007(2)
C999 0.097(5) 0.057(4) 0.041(3) 0.007(3) 0.012(3) 0.028(4)
F21 0.050(2) 0.097(3) 0.120(3) -0.015(3) -0.023(2) -0.015(2)
C53 0.040(3) 0.037(3) 0.116(5) 0.017(3) 0.004(3) 0.006(2)
C42 0.042(3) 0.030(3) 0.060(3) -0.003(2) -0.002(2) 0.006(2)
C50 0.095(6) 0.075(6) 0.199(12) 0.046(7) 0.107(7) 0.025(5)
C22 0.044(3) 0.036(3) 0.040(3) 0.009(2) 0.001(2) 0.006(2)
O4 0.048(2) 0.053(2) 0.050(2) 0.0007(17) 0.0025(17) 0.0153(17)
C43 0.040(3) 0.036(3) 0.055(3) -0.002(2) -0.001(2) 0.003(2)
C54 0.056(4) 0.037(3) 0.132(6) 0.016(4) -0.030(4) 0.007(3)
C51 0.066(4) 0.052(4) 0.135(7) 0.025(4) 0.054(5) 0.014(3)
C40 0.058(4) 0.034(3) 0.067(4) 0.016(3) 0.001(3) 0.002(3)
C44 0.084(5) 0.063(4) 0.049(3) -0.007(3) 0.003(3) 0.017(3)
F60 0.103(3) 0.123(4) 0.046(2) -0.003(2) 0.020(2) 0.046(3)
F62 0.154(4) 0.122(4) 0.0364(18) 0.014(2) 0.013(2) 0.082(3)
F61 0.138(4) 0.139(4) 0.058(2) -0.025(3) -0.019(3) -0.010(4)
F52 0.129(4) 0.084(3) 0.156(5) 0.051(3) 0.082(4) 0.014(3)
C64 0.057(3) 0.055(3) 0.064(4) 0.023(3) 0.003(3) -0.008(3)
F50 0.103(4) 0.165(6) 0.269(8) 0.063(6) 0.122(5) 0.018(4)
F51 0.282(10) 0.095(4) 0.143(5) 0.000(4) 0.142(6) 0.005(5)
C60 0.090(5) 0.076(5) 0.040(3) -0.005(3) -0.001(3) 0.026(4)
C52 0.040(3) 0.053(4) 0.184(9) 0.037(5) 0.022(5) 0.018(3)
O1 0.038(6) 0.020(6) 0.054(8) -0.009(5) 0.006(6) 0.001(4)
O1' 0.075(14) 0.041(11) 0.064(14) 0.012(9) -0.022(10) 0.010(9)
O2 0.079(7) 0.033(7) 0.071(7) 0.015(5) 0.025(6) 0.001(5)
O2' 0.064(9) 0.031(9) 0.070(10) -0.012(7) -0.015(7) -0.001(7)
S1 0.065(2) 0.0379(14) 0.056(2) -0.0053(14) -0.0110(16) 0.0129(14)
S1' 0.037(2) 0.0265(16) 0.047(2) 0.0021(16) -0.0033(16) -0.0039(14)
F1 0.123(8) 0.147(8) 0.072(5) 0.022(5) 0.030(5) 0.068(7)
F1' 0.078(9) 0.098(10) 0.112(11) -0.021(8) -0.027(7) 0.003(7)
C888 0.056(7) 0.031(5) 0.139(13) 0.013(6) 0.038(8) 0.007(5)
C88' 0.071(11) 0.044(8) 0.053(9) 0.002(7) -0.023(7) -0.028(7)
O3 0.147(14) 0.080(9) 0.108(10) -0.036(7) -0.067(8) 0.064(9)
O3' 0.049(6) 0.047(5) 0.050(6) -0.003(4) 0.007(4) 0.002(4)
F3 0.095(9) 0.046(5) 0.37(2) 0.024(9) 0.125(12) 0.003(5)
F3' 0.028(4) 0.032(5) 0.197(14) 0.003(6) -0.012(7) -0.009(4)
F2 0.051(4) 0.042(4) 0.143(8) -0.009(5) 0.026(5) 0.001(3)
F2' 0.040(5) 0.036(5) 0.147(10) -0.029(6) -0.005(6) 0.012(3)

loop_
_atom_type_symbol
_atom_type_description
_atom_type_scat_dispersion_real
_atom_type_scat_dispersion_imag
_atom_type_scat_source
C C 0.0033 0.0016 'International Tables Vol C Tables 4.2.6.8 and 6.1.1.4'
H H 0.0000 0.0000 'International Tables Vol C Tables 4.2.6.8 and 6.1.1.4'
N N 0.0061 0.0033 'International Tables Vol C Tables 4.2.6.8 and 6.1.1.4'
O O 0.0106 0.0060 'International Tables Vol C Tables 4.2.6.8 and 6.1.1.4'
F F 0.0171 0.0103 'International Tables Vol C Tables 4.2.6.8 and 6.1.1.4'
S S 0.1246 0.1234 'International Tables Vol C Tables 4.2.6.8 and 6.1.1.4'
Ge Ge 0.1547 1.8001 'International Tables Vol C Tables 4.2.6.8 and 6.1.1.4'

loop_
_geom_angle_atom_site_label_1
_geom_angle_atom_site_label_2
_geom_angle_atom_site_label_3
_geom_angle
_geom_angle_site_symmetry_1
_geom_angle_site_symmetry_3
_geom_angle_publ_flag
N5 Ge1 N3 90.62(15) . . ?
N5 Ge1 N1 90.72(14) . . ?
N3 Ge1 N1 88.92(14) . . ?
N6 Ge2 N4 92.03(14) . . ?
N6 Ge2 N2 88.21(14) . . ?
N4 Ge2 N2 87.03(14) . . ?
N10 Ge3 N12 91.14(18) . . ?
N10 Ge3 N8 90.30(16) . . ?
N12 Ge3 N8 85.55(15) . . ?
N7 Ge4 N9 89.69(18) . . ?
N7 Ge4 N11 89.33(16) . . ?
N9 Ge4 N11 89.64(17) . . ?
O4 S2 O6 115.2(2) . . ?
O4 S2 O5 115.2(2) . . ?
O6 S2 O5 114.0(2) . . ?
O4 S2 C999 103.3(3) . . ?
O6 S2 C999 104.0(3) . . ?
O5 S2 C999 102.9(2) . . ?
C31 N5 N6 106.9(3) . . ?
C31 N5 Ge1 126.7(3) . . ?
N6 N5 Ge1 126.0(3) . . ?
C13 N2 N1 109.1(3) . . ?
C13 N2 Ge2 125.8(3) . . ?
N1 N2 Ge2 125.1(3) . . ?
C33 N6 N5 109.0(3) . . ?
C33 N6 Ge2 124.8(3) . . ?
N5 N6 Ge2 126.1(3) . . ?
C61 N11 N12 106.2(4) . . ?
C61 N11 Ge4 127.8(3) . . ?
N12 N11 Ge4 125.3(3) . . ?
C23 N4 N3 109.1(3) . . ?
C23 N4 Ge2 125.9(3) . . ?
N3 N4 Ge2 125.0(3) . . ?
C11 N1 N2 107.0(3) . . ?
C11 N1 Ge1 127.5(3) . . ?
N2 N1 Ge1 125.0(3) . . ?
C43 N8 N7 108.9(4) . . ?
C43 N8 Ge3 126.1(3) . . ?
N7 N8 Ge3 125.0(3) . . ?
C41 N7 N8 106.6(4) . . ?
C41 N7 Ge4 127.5(3) . . ?
N8 N7 Ge4 126.0(3) . . ?
N3 C21 C22 110.8(4) . . ?
N3 C21 C20 121.2(4) . . ?
C22 C21 C20 128.0(4) . . ?
C21 N3 N4 106.6(4) . . ?
C21 N3 Ge1 127.4(3) . . ?
N4 N3 Ge1 125.5(3) . . ?
C63 N12 N11 109.2(4) . . ?
C63 N12 Ge3 125.3(3) . . ?
N11 N12 Ge3 125.3(3) . . ?
N6 C33 C32 108.1(4) . . ?
N6 C33 C34 122.9(4) . . ?
C32 C33 C34 129.0(4) . . ?
N1 C11 C12 110.0(4) . . ?
N1 C11 C10 121.3(4) . . ?
C12 C11 C10 128.7(4) . . ?
F10 C10 F11 108.2(4) . . ?
F10 C10 F12 107.0(4) . . ?
F11 C10 F12 105.3(4) . . ?
F10 C10 C11 110.8(4) . . ?
F11 C10 C11 112.7(4) . . ?
F12 C10 C11 112.6(4) . . ?
N2 C13 C12 108.8(4) . . ?
N2 C13 C14 121.9(4) . . ?
C12 C13 C14 129.3(4) . . ?
N5 C31 C32 109.8(4) . . ?
N5 C31 C30 121.7(4) . . ?
C32 C31 C30 128.5(4) . . ?
C11 C12 C13 105.2(4) . . ?
C11 C12 H12 127.4 . . ?
C13 C12 H12 127.4 . . ?
C31 C32 C33 106.3(4) . . ?
C31 C32 H32 126.9 . . ?
C33 C32 H32 126.9 . . ?
F20 C20 F21 109.0(5) . . ?
F20 C20 F22 106.5(5) . . ?
F21 C20 F22 104.7(5) . . ?
F20 C20 C21 111.6(5) . . ?
F21 C20 C21 113.2(5) . . ?
F22 C20 C21 111.4(5) . . ?
C13 C14 H14A 109.5 . . ?
C13 C14 H14B 109.5 . . ?
H14A C14 H14B 109.5 . . ?
C13 C14 H14C 109.5 . . ?
H14A C14 H14C 109.5 . . ?
H14B C14 H14C 109.5 . . ?
C33 C34 H34A 109.5 . . ?
C33 C34 H34B 109.5 . . ?
H34A C34 H34B 109.5 . . ?
C33 C34 H34C 109.5 . . ?
H34A C34 H34C 109.5 . . ?
H34B C34 H34C 109.5 . . ?
F30 C30 F32 109.1(5) . . ?
F30 C30 F31 106.2(5) . . ?
F32 C30 F31 105.6(5) . . ?
F30 C30 C31 111.0(5) . . ?
F32 C30 C31 113.0(4) . . ?
F31 C30 C31 111.5(5) . . ?
C51 N9 N10 106.3(5) . . ?
C51 N9 Ge4 127.6(5) . . ?
N10 N9 Ge4 126.1(3) . . ?
N11 C61 C62 111.4(5) . . ?
N11 C61 C60 120.4(6) . . ?
C62 C61 C60 128.2(6) . . ?
N7 C41 C42 109.8(4) . . ?
N7 C41 C40 121.3(5) . . ?
C42 C41 C40 128.9(5) . . ?
C53 N10 N9 109.2(5) . . ?
C53 N10 Ge3 124.8(4) . . ?
N9 N10 Ge3 125.8(3) . . ?
C23 C24 H24A 109.5 . . ?
C23 C24 H24B 109.5 . . ?
H24A C24 H24B 109.5 . . ?
C23 C24 H24C 109.5 . . ?
H24A C24 H24C 109.5 . . ?
H24B C24 H24C 109.5 . . ?
C61 C62 C63 104.6(5) . . ?
C61 C62 H62 127.7 . . ?
C63 C62 H62 127.7 . . ?
N4 C23 C22 108.5(4) . . ?
N4 C23 C24 123.3(4) . . ?
C22 C23 C24 128.1(4) . . ?
N12 C63 C62 108.6(4) . . ?
N12 C63 C64 122.9(5) . . ?
C62 C63 C64 128.6(5) . . ?
F6 C999 F5 107.0(6) . . ?
F6 C999 F4 107.2(5) . . ?
F5 C999 F4 107.8(6) . . ?
F6 C999 S2 112.0(5) . . ?
F5 C999 S2 112.0(4) . . ?
F4 C999 S2 110.6(5) . . ?
N10 C53 C52 108.0(6) . . ?
N10 C53 C54 123.2(6) . . ?
C52 C53 C54 128.9(6) . . ?
C41 C42 C43 106.5(4) . . ?
C41 C42 H42 126.7 . . ?
C43 C42 H42 126.7 . . ?
F51 C50 F52 109.5(11) . . ?
F51 C50 F50 110.3(8) . . ?
F52 C50 F50 104.2(7) . . ?
F51 C50 C51 115.5(7) . . ?
F52 C50 C51 111.9(7) . . ?
F50 C50 C51 104.7(9) . . ?
C21 C22 C23 105.0(4) . . ?
C21 C22 H22 127.5 . . ?
C23 C22 H22 127.5 . . ?
N8 C43 C42 108.2(5) . . ?
N8 C43 C44 122.5(5) . . ?
C42 C43 C44 129.3(5) . . ?
C53 C54 H54A 109.5 . . ?
C53 C54 H54B 109.5 . . ?
H54A C54 H54B 109.5 . . ?
C53 C54 H54C 109.5 . . ?
H54A C54 H54C 109.5 . . ?
H54B C54 H54C 109.5 . . ?
N9 C51 C52 109.9(6) . . ?
N9 C51 C50 119.2(7) . . ?
C52 C51 C50 130.8(7) . . ?
F40 C40 F42 107.0(5) . . ?
F40 C40 F41 107.5(5) . . ?
F42 C40 F41 105.4(5) . . ?
F40 C40 C41 110.8(5) . . ?
F42 C40 C41 113.0(5) . . ?
F41 C40 C41 112.8(4) . . ?
C43 C44 H44A 109.5 . . ?
C43 C44 H44B 109.5 . . ?
H44A C44 H44B 109.5 . . ?
C43 C44 H44C 109.5 . . ?
H44A C44 H44C 109.5 . . ?
H44B C44 H44C 109.5 . . ?
C63 C64 H64A 109.5 . . ?
C63 C64 H64B 109.5 . . ?
H64A C64 H64B 109.5 . . ?
C63 C64 H64C 109.5 . . ?
H64A C64 H64C 109.5 . . ?
H64B C64 H64C 109.5 . . ?
F60 C60 F61 107.0(5) . . ?
F60 C60 F62 105.5(6) . . ?
F61 C60 F62 106.4(6) . . ?
F60 C60 C61 114.2(6) . . ?
F61 C60 C61 111.0(6) . . ?
F62 C60 C61 112.3(5) . . ?
C51 C52 C53 106.6(6) . . ?
C51 C52 H52 126.7 . . ?
C53 C52 H52 126.7 . . ?
O1 S1 O3 116.3(5) . . ?
O1 S1 O2 113.2(5) . . ?
O3 S1 O2 112.9(6) . . ?
O1 S1 C888 105.1(5) . . ?
O3 S1 C888 104.8(5) . . ?
O2 S1 C888 103.0(5) . . ?
O1' S1' O3' 115.0(6) . . ?
O1' S1' O2' 114.8(6) . . ?
O3' S1' O2' 114.9(6) . . ?
O1' S1' C88' 103.2(6) . . ?
O3' S1' C88' 103.6(5) . . ?
O2' S1' C88' 103.1(6) . . ?
F1 C888 F3 108.8(7) . . ?
F1 C888 F2 108.3(7) . . ?
F3 C888 F2 109.3(7) . . ?
F1 C888 S1 110.5(6) . . ?
F3 C888 S1 108.8(7) . . ?
F2 C888 S1 111.2(6) . . ?
F3' C88' F1' 108.0(8) . . ?
F3' C88' F2' 107.3(8) . . ?
F1' C88' F2' 107.2(8) . . ?
F3' C88' S1' 111.5(7) . . ?
F1' C88' S1' 112.0(7) . . ?
F2' C88' S1' 110.6(6) . . ?

loop_
_geom_bond_atom_site_label_1
_geom_bond_atom_site_label_2
_geom_bond_distance
_geom_bond_site_symmetry_2
_geom_bond_publ_flag
Ge1 N5 1.975(3) . ?
Ge1 N3 1.998(4) . ?
Ge1 N1 1.999(3) . ?
Ge2 N6 1.984(3) . ?
Ge2 N4 2.023(3) . ?
Ge2 N2 2.054(3) . ?
Ge3 N10 1.982(4) . ?
Ge3 N12 2.028(4) . ?
Ge3 N8 2.036(4) . ?
Ge4 N7 1.989(4) . ?
Ge4 N9 1.991(5) . ?
Ge4 N11 2.005(4) . ?
S2 O4 1.428(4) . ?
S2 O6 1.432(4) . ?
S2 O5 1.446(3) . ?
S2 C999 1.825(6) . ?
N5 C31 1.342(6) . ?
N5 N6 1.368(5) . ?
F11 C10 1.322(5) . ?
N2 C13 1.334(5) . ?
N2 N1 1.367(5) . ?
N6 C33 1.343(6) . ?
N11 C61 1.345(7) . ?
N11 N12 1.363(5) . ?
N4 C23 1.347(6) . ?
N4 N3 1.368(5) . ?
N1 C11 1.341(5) . ?
N8 C43 1.341(6) . ?
N8 N7 1.375(5) . ?
F12 C10 1.339(6) . ?
N7 C41 1.354(6) . ?
F22 C20 1.335(7) . ?
C21 N3 1.346(6) . ?
C21 C22 1.372(7) . ?
C21 C20 1.494(7) . ?
N12 C63 1.342(6) . ?
C33 C32 1.378(7) . ?
C33 C34 1.492(6) . ?
C11 C12 1.376(6) . ?
C11 C10 1.486(6) . ?
F31 C30 1.339(7) . ?
F32 C30 1.313(6) . ?
F41 C40 1.341(7) . ?
F10 C10 1.315(6) . ?
C13 C12 1.386(6) . ?
C13 C14 1.507(6) . ?
C31 C32 1.366(7) . ?
C31 C30 1.486(7) . ?
C12 H12 0.9500 . ?
F5 C999 1.323(7) . ?
F30 C30 1.311(6) . ?
C32 H32 0.9500 . ?
F42 C40 1.327(7) . ?
C20 F20 1.304(6) . ?
C20 F21 1.314(7) . ?
C14 H14A 0.9800 . ?
C14 H14B 0.9800 . ?
C14 H14C 0.9800 . ?
C34 H34A 0.9800 . ?
C34 H34B 0.9800 . ?
C34 H34C 0.9800 . ?
F6 C999 1.311(8) . ?
F40 C40 1.325(6) . ?
N9 C51 1.357(7) . ?
N9 N10 1.374(6) . ?
C61 C62 1.361(8) . ?
C61 C60 1.484(8) . ?
C41 C42 1.356(7) . ?
C41 C40 1.476(7) . ?
N10 C53 1.344(7) . ?
C24 C23 1.485(6) . ?
C24 H24A 0.9800 . ?
C24 H24B 0.9800 . ?
C24 H24C 0.9800 . ?
C62 C63 1.394(7) . ?
C62 H62 0.9500 . ?
C23 C22 1.390(7) . ?
F4 C999 1.339(8) . ?
C63 C64 1.492(7) . ?
C53 C52 1.383(10) . ?
C53 C54 1.490(10) . ?
C42 C43 1.383(7) . ?
C42 H42 0.9500 . ?
C50 F51 1.245(14) . ?
C50 F52 1.314(9) . ?
C50 F50 1.394(11) . ?
C50 C51 1.507(12) . ?
C22 H22 0.9500 . ?
C43 C44 1.500(8) . ?
C54 H54A 0.9800 . ?
C54 H54B 0.9800 . ?
C54 H54C 0.9800 . ?
C51 C52 1.358(11) . ?
C44 H44A 0.9800 . ?
C44 H44B 0.9800 . ?
C44 H44C 0.9800 . ?
F60 C60 1.307(8) . ?
F62 C60 1.334(7) . ?
F61 C60 1.330(8) . ?
C64 H64A 0.9800 . ?
C64 H64B 0.9800 . ?
C64 H64C 0.9800 . ?
C52 H52 0.9500 . ?
O1 S1 1.445(7) . ?
O1' S1' 1.448(7) . ?
O2 S1 1.469(7) . ?
O2' S1' 1.453(7) . ?
S1 O3 1.445(7) . ?
S1 C888 1.834(8) . ?
S1' O3' 1.449(7) . ?
S1' C88' 1.832(8) . ?
F1 C888 1.313(8) . ?
F1' C88' 1.317(8) . ?
C888 F3 1.316(8) . ?
C888 F2 1.325(7) . ?
C88' F3' 1.316(8) . ?
C88' F2' 1.341(8) . ?

loop_
_geom_torsion_atom_site_label_1
_geom_torsion_atom_site_label_2
_geom_torsion_atom_site_label_3
_geom_torsion_atom_site_label_4
_geom_torsion
_geom_torsion_site_symmetry_1
_geom_torsion_site_symmetry_2
_geom_torsion_site_symmetry_3
_geom_torsion_site_symmetry_4
_geom_torsion_publ_flag
N3 Ge1 N5 C31 142.7(4) . . . . ?
N1 Ge1 N5 C31 -128.4(4) . . . . ?
N3 Ge1 N5 N6 -44.8(3) . . . . ?
N1 Ge1 N5 N6 44.2(3) . . . . ?
N6 Ge2 N2 C13 -128.3(3) . . . . ?
N4 Ge2 N2 C13 139.6(3) . . . . ?
N6 Ge2 N2 N1 47.8(3) . . . . ?
N4 Ge2 N2 N1 -44.3(3) . . . . ?
C31 N5 N6 C33 0.5(5) . . . . ?
Ge1 N5 N6 C33 -173.3(3) . . . . ?
C31 N5 N6 Ge2 175.3(3) . . . . ?
Ge1 N5 N6 Ge2 1.6(5) . . . . ?
N4 Ge2 N6 C33 -145.2(3) . . . . ?
N2 Ge2 N6 C33 127.9(3) . . . . ?
N4 Ge2 N6 N5 40.7(3) . . . . ?
N2 Ge2 N6 N5 -46.2(3) . . . . ?
N7 Ge4 N11 C61 -129.9(4) . . . . ?
N9 Ge4 N11 C61 140.4(4) . . . . ?
N7 Ge4 N11 N12 38.5(4) . . . . ?
N9 Ge4 N11 N12 -51.2(4) . . . . ?
N6 Ge2 N4 C23 142.0(4) . . . . ?
N2 Ge2 N4 C23 -129.9(4) . . . . ?
N6 Ge2 N4 N3 -37.0(3) . . . . ?
N2 Ge2 N4 N3 51.0(3) . . . . ?
C13 N2 N1 C11 -0.4(4) . . . . ?
Ge2 N2 N1 C11 -177.1(3) . . . . ?
C13 N2 N1 Ge1 171.8(3) . . . . ?
Ge2 N2 N1 Ge1 -4.8(4) . . . . ?
N5 Ge1 N1 C11 129.3(4) . . . . ?
N3 Ge1 N1 C11 -140.1(4) . . . . ?
N5 Ge1 N1 N2 -41.3(3) . . . . ?
N3 Ge1 N1 N2 49.3(3) . . . . ?
N10 Ge3 N8 C43 137.6(4) . . . . ?
N12 Ge3 N8 C43 -131.3(4) . . . . ?
N10 Ge3 N8 N7 -43.7(4) . . . . ?
N12 Ge3 N8 N7 47.5(4) . . . . ?
C43 N8 N7 C41 -0.7(5) . . . . ?
Ge3 N8 N7 C41 -179.6(3) . . . . ?
C43 N8 N7 Ge4 179.5(3) . . . . ?
Ge3 N8 N7 Ge4 0.6(5) . . . . ?
N9 Ge4 N7 C41 -136.0(4) . . . . ?
N11 Ge4 N7 C41 134.4(4) . . . . ?
N9 Ge4 N7 N8 43.8(4) . . . . ?
N11 Ge4 N7 N8 -45.9(4) . . . . ?
C22 C21 N3 N4 0.0(5) . . . . ?
C20 C21 N3 N4 -179.5(4) . . . . ?
C22 C21 N3 Ge1 -172.7(3) . . . . ?
C20 C21 N3 Ge1 7.9(7) . . . . ?
C23 N4 N3 C21 0.2(5) . . . . ?
Ge2 N4 N3 C21 179.4(3) . . . . ?
C23 N4 N3 Ge1 173.1(3) . . . . ?
Ge2 N4 N3 Ge1 -7.7(5) . . . . ?
N5 Ge1 N3 C21 -141.0(4) . . . . ?
N1 Ge1 N3 C21 128.3(4) . . . . ?
N5 Ge1 N3 N4 47.7(3) . . . . ?
N1 Ge1 N3 N4 -43.0(3) . . . . ?
C61 N11 N12 C63 -0.5(5) . . . . ?
Ge4 N11 N12 C63 -171.0(3) . . . . ?
C61 N11 N12 Ge3 -176.0(3) . . . . ?
Ge4 N11 N12 Ge3 13.5(5) . . . . ?
N10 Ge3 N12 C63 -139.8(4) . . . . ?
N8 Ge3 N12 C63 129.9(4) . . . . ?
N10 Ge3 N12 N11 35.0(4) . . . . ?
N8 Ge3 N12 N11 -55.2(4) . . . . ?
N5 N6 C33 C32 -0.9(5) . . . . ?
Ge2 N6 C33 C32 -175.9(3) . . . . ?
N5 N6 C33 C34 179.8(4) . . . . ?
Ge2 N6 C33 C34 4.8(6) . . . . ?
N2 N1 C11 C12 -0.3(5) . . . . ?
Ge1 N1 C11 C12 -172.3(3) . . . . ?
N2 N1 C11 C10 177.5(4) . . . . ?
Ge1 N1 C11 C10 5.5(6) . . . . ?
N1 C11 C10 F10 168.4(4) . . . . ?
C12 C11 C10 F10 -14.2(7) . . . . ?
N1 C11 C10 F11 -70.2(6) . . . . ?
C12 C11 C10 F11 107.2(5) . . . . ?
N1 C11 C10 F12 48.6(6) . . . . ?
C12 C11 C10 F12 -134.0(5) . . . . ?
N1 N2 C13 C12 1.0(5) . . . . ?
Ge2 N2 C13 C12 177.6(3) . . . . ?
N1 N2 C13 C14 -176.1(4) . . . . ?
Ge2 N2 C13 C14 0.5(6) . . . . ?
N6 N5 C31 C32 0.2(5) . . . . ?
Ge1 N5 C31 C32 173.9(3) . . . . ?
N6 N5 C31 C30 178.4(4) . . . . ?
Ge1 N5 C31 C30 -7.9(6) . . . . ?
N1 C11 C12 C13 0.9(5) . . . . ?
C10 C11 C12 C13 -176.7(4) . . . . ?
N2 C13 C12 C11 -1.1(5) . . . . ?
C14 C13 C12 C11 175.7(4) . . . . ?
N5 C31 C32 C33 -0.8(6) . . . . ?
C30 C31 C32 C33 -178.8(5) . . . . ?
N6 C33 C32 C31 1.0(5) . . . . ?
C34 C33 C32 C31 -179.7(5) . . . . ?
N3 C21 C20 F20 168.7(5) . . . . ?
C22 C21 C20 F20 -10.6(9) . . . . ?
N3 C21 C20 F21 -67.9(7) . . . . ?
C22 C21 C20 F21 112.8(6) . . . . ?
N3 C21 C20 F22 49.7(7) . . . . ?
C22 C21 C20 F22 -129.6(6) . . . . ?
N5 C31 C30 F30 -176.8(5) . . . . ?
C32 C31 C30 F30 1.1(8) . . . . ?
N5 C31 C30 F32 60.2(7) . . . . ?
C32 C31 C30 F32 -121.9(6) . . . . ?
N5 C31 C30 F31 -58.6(6) . . . . ?
C32 C31 C30 F31 119.3(6) . . . . ?
N7 Ge4 N9 C51 133.1(5) . . . . ?
N11 Ge4 N9 C51 -137.5(5) . . . . ?
N7 Ge4 N9 N10 -47.8(4) . . . . ?
N11 Ge4 N9 N10 41.5(4) . . . . ?
N12 N11 C61 C62 0.2(6) . . . . ?
Ge4 N11 C61 C62 170.3(4) . . . . ?
N12 N11 C61 C60 179.0(5) . . . . ?
Ge4 N11 C61 C60 -10.9(7) . . . . ?
N8 N7 C41 C42 0.8(5) . . . . ?
Ge4 N7 C41 C42 -179.5(3) . . . . ?
N8 N7 C41 C40 -178.8(4) . . . . ?
Ge4 N7 C41 C40 1.0(7) . . . . ?
C51 N9 N10 C53 0.5(6) . . . . ?
Ge4 N9 N10 C53 -178.7(4) . . . . ?
C51 N9 N10 Ge3 -175.4(4) . . . . ?
Ge4 N9 N10 Ge3 5.3(6) . . . . ?
N12 Ge3 N10 C53 139.6(4) . . . . ?
N8 Ge3 N10 C53 -134.9(5) . . . . ?
N12 Ge3 N10 N9 -45.1(4) . . . . ?
N8 Ge3 N10 N9 40.5(4) . . . . ?
N11 C61 C62 C63 0.2(6) . . . . ?
C60 C61 C62 C63 -178.5(5) . . . . ?
N3 N4 C23 C22 -0.4(5) . . . . ?
Ge2 N4 C23 C22 -179.5(3) . . . . ?
N3 N4 C23 C24 178.3(4) . . . . ?
Ge2 N4 C23 C24 -0.8(6) . . . . ?
N11 N12 C63 C62 0.6(5) . . . . ?
Ge3 N12 C63 C62 176.2(3) . . . . ?
N11 N12 C63 C64 -179.3(5) . . . . ?
Ge3 N12 C63 C64 -3.8(7) . . . . ?
C61 C62 C63 N12 -0.5(6) . . . . ?
C61 C62 C63 C64 179.4(5) . . . . ?
O4 S2 C999 F6 178.8(5) . . . . ?
O6 S2 C999 F6 -60.6(5) . . . . ?
O5 S2 C999 F6 58.6(5) . . . . ?
O4 S2 C999 F5 -61.0(6) . . . . ?
O6 S2 C999 F5 59.7(6) . . . . ?
O5 S2 C999 F5 178.8(5) . . . . ?
O4 S2 C999 F4 59.3(5) . . . . ?
O6 S2 C999 F4 179.9(4) . . . . ?
O5 S2 C999 F4 -61.0(5) . . . . ?
N9 N10 C53 C52 0.1(7) . . . . ?
Ge3 N10 C53 C52 176.2(4) . . . . ?
N9 N10 C53 C54 -179.7(5) . . . . ?
Ge3 N10 C53 C54 -3.6(8) . . . . ?
N7 C41 C42 C43 -0.6(6) . . . . ?
C40 C41 C42 C43 179.0(5) . . . . ?
N3 C21 C22 C23 -0.2(6) . . . . ?
C20 C21 C22 C23 179.2(5) . . . . ?
N4 C23 C22 C21 0.3(5) . . . . ?
C24 C23 C22 C21 -178.3(5) . . . . ?
N7 N8 C43 C42 0.4(5) . . . . ?
Ge3 N8 C43 C42 179.2(3) . . . . ?
N7 N8 C43 C44 179.9(5) . . . . ?
Ge3 N8 C43 C44 -1.2(7) . . . . ?
C41 C42 C43 N8 0.1(6) . . . . ?
C41 C42 C43 C44 -179.4(6) . . . . ?
N10 N9 C51 C52 -1.0(8) . . . . ?
Ge4 N9 C51 C52 178.2(5) . . . . ?
N10 N9 C51 C50 -179.0(7) . . . . ?
Ge4 N9 C51 C50 0.3(10) . . . . ?
F51 C50 C51 N9 68.2(10) . . . . ?
F52 C50 C51 N9 -58.0(12) . . . . ?
F50 C50 C51 N9 -170.3(7) . . . . ?
F51 C50 C51 C52 -109.3(12) . . . . ?
F52 C50 C51 C52 124.5(9) . . . . ?
F50 C50 C51 C52 12.3(13) . . . . ?
N7 C41 C40 F40 177.9(5) . . . . ?
C42 C41 C40 F40 -1.6(8) . . . . ?
N7 C41 C40 F42 57.8(7) . . . . ?
C42 C41 C40 F42 -121.6(6) . . . . ?
N7 C41 C40 F41 -61.6(7) . . . . ?
C42 C41 C40 F41 118.9(6) . . . . ?
N11 C61 C60 F60 -52.7(8) . . . . ?
C62 C61 C60 F60 126.0(7) . . . . ?
N11 C61 C60 F61 -173.7(5) . . . . ?
C62 C61 C60 F61 4.9(9) . . . . ?
N11 C61 C60 F62 67.4(8) . . . . ?
C62 C61 C60 F62 -114.0(7) . . . . ?
N9 C51 C52 C53 1.1(9) . . . . ?
C50 C51 C52 C53 178.7(9) . . . . ?
N10 C53 C52 C51 -0.7(8) . . . . ?
C54 C53 C52 C51 179.0(7) . . . . ?
O1 S1 C888 F1 56.3(7) . . . . ?
O3 S1 C888 F1 179.3(6) . . . . ?
O2 S1 C888 F1 -62.5(7) . . . . ?
O1 S1 C888 F3 -63.0(7) . . . . ?
O3 S1 C888 F3 60.0(7) . . . . ?
O2 S1 C888 F3 178.2(7) . . . . ?
O1 S1 C888 F2 176.5(6) . . . . ?
O3 S1 C888 F2 -60.4(8) . . . . ?
O2 S1 C888 F2 57.8(8) . . . . ?
O1' S1' C88' F3' 60.8(9) . . . . ?
O3' S1' C88' F3' -59.4(8) . . . . ?
O2' S1' C88' F3' -179.5(8) . . . . ?
O1' S1' C88' F1' -60.4(9) . . . . ?
O3' S1' C88' F1' 179.4(7) . . . . ?
O2' S1' C88' F1' 59.4(9) . . . . ?
O1' S1' C88' F2' -179.8(8) . . . . ?
O3' S1' C88' F2' 59.9(8) . . . . ?
O2' S1' C88' F2' -60.1(8) . . . . ?
